data_7111747
loop_
_publ_author_name
'Burrows, Andrew D.'
'Frost, Christopher G.'
'Mahon, Mary F.'
'Raithby, Paul R.'
'Richardson, Christopher'
'Stevenson, Anna J.'

_publ_section_title
;
 Solid state interconversion of cages and coordination networks via
 conformational change of a semi-rigid ligand
;
_journal_issue 28
_journal_name_full 'Chemical Communications'
_journal_page_first 5064
_journal_page_last 5066
_journal_paper_doi 10.1039/c0cc00826e
_journal_volume 46
_journal_year 2010
_chemical_formula_sum 'C18 H20 N2 O2'
_chemical_formula_weight 296.36
_chemical_name_systematic
;
?
;
_space_group_IT_number 14
_symmetry_cell_setting monoclinic
_symmetry_space_group_name_Hall '-P 2yn'
_symmetry_space_group_name_H-M 'P 1 21/n 1'
_atom_sites_solution_hydrogens geom
_atom_sites_solution_primary direct
_atom_sites_solution_secondary difmap
_audit_creation_method SHELXL-97
_cell_angle_alpha 90.00
_cell_angle_beta 100.882(2)
_cell_angle_gamma 90.00
_cell_formula_units_Z 2
_cell_length_a 7.0310(3)
_cell_length_b 14.2330(6)
_cell_length_c 8.3650(5)
_cell_measurement_reflns_used 3124
_cell_measurement_temperature 150(2)
_cell_measurement_theta_max 27.485
_cell_measurement_theta_min 2.910
_cell_volume 822.05(7)
_computing_cell_refinement 'HKL Scalepack (Otwinowski & Minor 1997)'
_computing_data_collection 'Collect (Bruker AXS BV, 1997-2004)'
_computing_data_reduction 'Denzo & Scalepack (Otwinowski & Minor, 1997)'
_computing_molecular_graphics 'ORTEX (P.McArdle, 1995)'
_computing_publication_material 'SHELXL-97/2 (Sheldrick,1997)'
_computing_structure_refinement 'SHELXL-97 (Sheldrick, 1997)'
_computing_structure_solution 'SHELXS-97 (Sheldrick, 1990)'
_diffrn_ambient_temperature 150(2)
_diffrn_measured_fraction_theta_full 0.994
_diffrn_measured_fraction_theta_max 0.994
_diffrn_measurement_device_type '95mm CCD camera on \k-goniostat'
_diffrn_measurement_method CCD
_diffrn_radiation_monochromator graphite
_diffrn_radiation_source 'fine-focus sealed tube'
_diffrn_radiation_type MoK\a
_diffrn_radiation_wavelength 0.71073
_diffrn_reflns_av_R_equivalents 0.0791
_diffrn_reflns_av_sigmaI/netI 0.0742
_diffrn_reflns_limit_h_max 8
_diffrn_reflns_limit_h_min -9
_diffrn_reflns_limit_k_max 16
_diffrn_reflns_limit_k_min -18
_diffrn_reflns_limit_l_max 9
_diffrn_reflns_limit_l_min -10
_diffrn_reflns_number 7770
_diffrn_reflns_theta_full 27.50
_diffrn_reflns_theta_max 27.50
_diffrn_reflns_theta_min 3.76
_exptl_absorpt_coefficient_mu 0.079
_exptl_absorpt_correction_type none
_exptl_crystal_colour Colourless
_exptl_crystal_density_diffrn 1.197
_exptl_crystal_density_method 'not measured'
_exptl_crystal_description Parallelepiped
_exptl_crystal_F_000 316
_exptl_crystal_size_max 0.50
_exptl_crystal_size_mid 0.50
_exptl_crystal_size_min 0.35
_refine_diff_density_max 0.161
_refine_diff_density_min -0.157
_refine_diff_density_rms 0.042
_refine_ls_extinction_coef 0.065(12)
_refine_ls_extinction_expression Fc^*^=kFc[1+0.001xFc^2^\l^3^/sin(2\q)]^-1/4^
_refine_ls_extinction_method SHELXL
_refine_ls_goodness_of_fit_ref 1.015
_refine_ls_hydrogen_treatment constr
_refine_ls_matrix_type full
_refine_ls_number_parameters 103
_refine_ls_number_reflns 1877
_refine_ls_number_restraints 0
_refine_ls_restrained_S_all 1.015
_refine_ls_R_factor_all 0.1417
_refine_ls_R_factor_gt 0.0546
_refine_ls_shift/su_max 0.000
_refine_ls_shift/su_mean 0.000
_refine_ls_structure_factor_coef Fsqd
_refine_ls_weighting_details 'calc w=1/[\s^2^(Fo^2^)+(0.0810P)^2^+0.0102P] where P=(Fo^2^+2Fc^2^)/3'
_refine_ls_weighting_scheme calc
_refine_ls_wR_factor_gt 0.1310
_refine_ls_wR_factor_ref 0.1674
_reflns_number_gt 885
_reflns_number_total 1877
_reflns_threshold_expression >2sigma(I)
_cod_data_source_file C0CC00826Esup1.cif
_cod_data_source_block ligand-k07adb16
_cod_depositor_comments
;
The following automatic conversions were performed:

'_symmetry_cell_setting' value 'Monoclinic' changed to 'monoclinic'
according to /home/saulius/struct/CIF-dictionaries/cif_core.dic
dictionary named 'cif_core.dic' version 2.4.2 from
2011-04-26.

'_exptl_absorpt_correction_type' value 'None' changed to
'none' according to
/home/saulius/struct/CIF-dictionaries/cif_core.dic dictionary named
'cif_core.dic' version 2.4.2 from 2011-04-26.

Automatic conversion script
Id: cif_fix_values 1891 2012-01-12 08:04:46Z andrius 
;
_cod_original_sg_symbol_H-M P21/n
_cod_database_code 7111747

loop_
_symmetry_equiv_pos_as_xyz
'x, y, z'
'-x+1/2, y+1/2, -z+1/2'
'-x, -y, -z'
'x-1/2, -y-1/2, z-1/2'

loop_
_atom_site_label
_atom_site_type_symbol
_atom_site_fract_x
_atom_site_fract_y
_atom_site_fract_z
_atom_site_U_iso_or_equiv
_atom_site_adp_type
_atom_site_occupancy
_atom_site_symmetry_multiplicity
_atom_site_calc_flag
_atom_site_refinement_flags
O1 O 0.0713(3) 0.62726(12) 0.0288(2) 0.1048(7) Uani 1 1 d .
N1 N 0.1303(3) 0.64916(14) -0.1208(3) 0.0922(7) Uani 1 1 d .
C1 C -0.2176(6) 0.5973(2) 0.1397(3) 0.1287(12) Uani 1 1 d .
H1 H -0.2016 0.6493 0.2178 0.193 Uiso 1 1 calc R
H2 H -0.1568 0.5406 0.1931 0.193 Uiso 1 1 calc R
H3 H -0.3559 0.5856 0.1005 0.193 Uiso 1 1 calc R
C2 C -0.1243(4) 0.62194(15) -0.0003(3) 0.0799(7) Uani 1 1 d .
C3 C -0.1948(3) 0.63978(12) -0.1585(2) 0.0593(6) Uani 1 1 d .
C4 C -0.0281(3) 0.65530(14) -0.2262(3) 0.0715(7) Uani 1 1 d .
C5 C -0.0188(4) 0.6758(2) -0.3990(3) 0.1064(9) Uani 1 1 d .
H6 H 0.1141 0.6927 -0.4072 0.160 Uiso 1 1 calc R
H5 H -0.1059 0.7281 -0.4381 0.160 Uiso 1 1 calc R
H4 H -0.0586 0.6200 -0.4656 0.160 Uiso 1 1 calc R
C6 C -0.3994(3) 0.64349(14) -0.2479(3) 0.0701(6) Uani 1 1 d .
H7 H -0.4238 0.7063 -0.2987 0.084 Uiso 1 1 calc R
H8 H -0.4865 0.6362 -0.1686 0.084 Uiso 1 1 calc R
C7 C -0.4507(2) 0.56908(13) -0.3795(2) 0.0579(6) Uani 1 1 d .
C8 C -0.3986(3) 0.47625(13) -0.3495(2) 0.0658(6) Uani 1 1 d .
H9 H -0.3276 0.4587 -0.2456 0.079 Uiso 1 1 calc R
C9 C -0.5515(3) 0.59180(14) -0.5310(2) 0.0646(6) Uani 1 1 d .
H10 H -0.5880 0.6553 -0.5548 0.078 Uiso 1 1 calc R

loop_
_atom_site_aniso_label
_atom_site_aniso_U_11
_atom_site_aniso_U_22
_atom_site_aniso_U_33
_atom_site_aniso_U_23
_atom_site_aniso_U_13
_atom_site_aniso_U_12
O1 0.1064(15) 0.0913(12) 0.0944(15) -0.0181(9) -0.0378(12) 0.0153(9)
N1 0.0635(14) 0.1015(16) 0.1027(17) -0.0180(12) -0.0072(12) -0.0035(10)
C1 0.216(4) 0.104(2) 0.0710(18) 0.0056(15) 0.039(2) 0.007(2)
C2 0.104(2) 0.0638(13) 0.0657(16) -0.0090(11) 0.0003(14) 0.0024(11)
C3 0.0578(13) 0.0595(12) 0.0576(13) -0.0089(9) 0.0029(10) -0.0042(8)
C4 0.0562(13) 0.0686(14) 0.0857(16) -0.0126(11) 0.0030(12) -0.0037(9)
C5 0.095(2) 0.134(2) 0.099(2) 0.0109(17) 0.0403(16) -0.0064(15)
C6 0.0578(13) 0.0733(14) 0.0778(15) -0.0160(10) 0.0093(11) 0.0008(9)
C7 0.0426(11) 0.0645(12) 0.0640(13) -0.0037(9) 0.0038(9) -0.0005(8)
C8 0.0609(13) 0.0696(14) 0.0607(13) 0.0058(10) -0.0039(10) 0.0014(10)
C9 0.0570(12) 0.0571(11) 0.0743(15) 0.0031(10) -0.0015(11) 0.0036(9)

loop_
_atom_type_symbol
_atom_type_description
_atom_type_scat_dispersion_real
_atom_type_scat_dispersion_imag
_atom_type_scat_source
C C 0.0033 0.0016 'International Tables Vol C Tables 4.2.6.8 and 6.1.1.4'
H H 0.0000 0.0000 'International Tables Vol C Tables 4.2.6.8 and 6.1.1.4'
N N 0.0061 0.0033 'International Tables Vol C Tables 4.2.6.8 and 6.1.1.4'
O O 0.0106 0.0060 'International Tables Vol C Tables 4.2.6.8 and 6.1.1.4'

loop_
_geom_angle_atom_site_label_1
_geom_angle_atom_site_label_2
_geom_angle_atom_site_label_3
_geom_angle
_geom_angle_site_symmetry_1
_geom_angle_site_symmetry_3
C2 O1 N1 107.99(17) . .
C4 N1 O1 105.00(19) . .
C2 C1 H1 109.5 . .
C2 C1 H2 109.5 . .
H1 C1 H2 109.5 . .
C2 C1 H3 109.5 . .
H1 C1 H3 109.5 . .
H2 C1 H3 109.5 . .
C3 C2 O1 109.8(2) . .
C3 C2 C1 133.0(3) . .
O1 C2 C1 117.1(2) . .
C2 C3 C4 104.1(2) . .
C2 C3 C6 129.8(2) . .
C4 C3 C6 126.02(19) . .
N1 C4 C3 113.0(2) . .
N1 C4 C5 119.2(2) . .
C3 C4 C5 127.7(2) . .
C4 C5 H6 109.5 . .
C4 C5 H5 109.5 . .
H6 C5 H5 109.5 . .
C4 C5 H4 109.5 . .
H6 C5 H4 109.5 . .
H5 C5 H4 109.5 . .
C3 C6 C7 114.41(15) . .
C3 C6 H7 108.7 . .
C7 C6 H7 108.7 . .
C3 C6 H8 108.7 . .
C7 C6 H8 108.7 . .
H7 C6 H8 107.6 . .
C9 C7 C8 117.87(17) . .
C9 C7 C6 121.07(17) . .
C8 C7 C6 121.06(18) . .
C7 C8 C9 120.92(18) . 3_464
C7 C8 H9 119.5 . .
C9 C8 H9 119.5 3_464 .
C7 C9 C8 121.21(18) . 3_464
C7 C9 H10 119.4 . .
C8 C9 H10 119.4 3_464 .

loop_
_geom_bond_atom_site_label_1
_geom_bond_atom_site_label_2
_geom_bond_distance
_geom_bond_site_symmetry_2
O1 C2 1.353(3) .
O1 N1 1.425(3) .
N1 C4 1.286(3) .
C1 C2 1.488(4) .
C1 H1 0.9800 .
C1 H2 0.9800 .
C1 H3 0.9800 .
C2 C3 1.347(3) .
C3 C4 1.412(3) .
C3 C6 1.492(3) .
C4 C5 1.488(3) .
C5 H6 0.9800 .
C5 H5 0.9800 .
C5 H4 0.9800 .
C6 C7 1.521(3) .
C6 H7 0.9900 .
C6 H8 0.9900 .
C7 C9 1.369(3) .
C7 C8 1.381(3) .
C8 C9 1.389(3) 3_464
C8 H9 0.9500 .
C9 C8 1.389(3) 3_464
C9 H10 0.9500 .
